data_7236669
loop_
_publ_author_name
'Lu, Peng'
'G\'omez-Hortig\"uela, Luis'
'Xu, Lei'
'Camblor, Miguel A.'

_publ_section_title
;
 Synthesis of STW zeolites using imidazolium-based dications of varying
 length
;
_journal_issue 4
_journal_name_full 'Journal of Materials Chemistry A'
_journal_page_first 1485
_journal_paper_doi 10.1039/C7TA10002G
_journal_volume 6
_journal_year 2018
_chemical_formula_moiety 'C 84 N 24 H 144 F 6 Ge 32.16 Si 27.84 O 120'
_chemical_formula_sum 'C9 F Ge5.36 N2 O20 Si4.64'
_chemical_formula_weight 994.38
_chemical_name_common HPM-1
_chemical_name_systematic 'STW zeolite'
_space_group_IT_number 178
_space_group_name_Hall 'P 61 2 (0 0 5)'
_space_group_name_H-M_alt 'P 61 2 2'
_symmetry_cell_setting hexagonal
_symmetry_space_group_name_H-M 'P 61 2 2'
_audit_creation_date 2017-07-21T11:33
_audit_creation_method 'from EXP file using GSAS2CIF'
_audit_update_record
;
2017-10-04 deposited with the CCDC.
2017-12-22 downloaded from the CCDC.
;
_cell_angle_alpha 90.0
_cell_angle_beta 90.0
_cell_angle_gamma 120.0
_cell_formula_units_Z 6
_cell_length_a 12.19692(22)
_cell_length_b 12.19692
_cell_length_c 30.1482(7)
_cell_measurement_temperature 300
_cell_volume 3884.12(11)
_computing_structure_refinement GSAS
_diffrn_ambient_temperature 300
_diffrn_measurement_device_type synchrotron
_diffrn_radiation_probe x-ray
_diffrn_radiation_wavelength 0.56383
_exptl_absorpt_correction_T_max 0.28464
_exptl_absorpt_correction_T_min 0.27661
_exptl_absorpt_process_details
;   GSAS Absorption/surface roughness correction: function number 0
 Debye-Scherrer absorption correction
Term (= MU.r/wave) =      1.3834    
Correction is not refined.
;
_exptl_crystal_colour white
_exptl_crystal_description 'hexagonal sp\`indle'
_exptl_crystal_recrystallization_method 'Nydrothermal crystallization'
_pd_block_id 2017-07-21T11:33|LP014MIN|M.A._Camblor|BM25A_SpLine_ESRF
_pd_calc_method 'Rietveld Refinement'
_pd_instr_location ' ?'
_pd_meas_2theta_range_inc 0.01
_pd_meas_2theta_range_max 36.4755
_pd_meas_2theta_range_min 1.9955
_pd_meas_number_of_points 3449
_pd_phase_name 'from /media/Datos/ESRF/ESRF2017/medidas/lp01401/lp01401Rietveld/LP'
_pd_proc_2theta_range_inc 0.01
_pd_proc_2theta_range_max 36.49161
_pd_proc_2theta_range_min 2.01161
_pd_proc_info_datetime 2017-07-21T11:33:07
_pd_proc_info_excluded_regions ' ?'
_pd_proc_ls_background_function
;   GSAS Background function number 1 with 16 terms.
 Shifted Chebyshev function of 1st kind
      1:    1404.38     2:   -202.171     3:    203.758     4:   -154.705    
      5:    97.1801     6:   -32.3535     7:    24.7710     8:   -29.6277    
      9:   -6.48735    10:    31.0218    11:   -9.63331    12:    22.8592    
     13:   -15.1365    14:   -14.4522    15:    11.2606    16:    3.69222    
;
_pd_proc_ls_peak_cutoff 0.00100
_pd_proc_ls_pref_orient_corr
;   March-Dollase
 AXIS  1 Ratio=   0.91435  h= 0.000  k= 0.000  l= 1.000
 Prefered orientation correction range: Min=   0.87432, Max=   1.30817
;
_pd_proc_ls_profile_function
;
 CW Profile function number 2 with  18 terms
 Profile coefficients for Simpson's rule integration of pseudovoigt function
 C.J. Howard (1982). J. Appl. Cryst.,15,615-620.
 P. Thompson, D.E. Cox & J.B. Hastings (1987). J. Appl. Cryst.,20,79-83.
 #1(GU)   =  981.754 #2(GV)   =  -79.971 #3(GW)   =    0.628
 #4(LX)   =    0.000 #5(LY)   =    0.000 #6(trns) =    0.000
 #7(asym) =   0.0000 #8(shft) =   0.0000 #9(GP)   =    5.605
 #10(stec)=     0.00 #11(ptec)=     0.00 #12(sfec)=     0.00
 #13(L11) =    0.000 #14(L22) =    0.000 #15(L33) =    0.000
 #16(L12) =    0.000 #17(L13) =    0.000 #18(L23) =    0.000
 Peak tails are ignored  where the intensity is below 0.0010 times the peak
   Aniso. broadening axis   0.0   0.0   1.0
;
_pd_proc_ls_prof_R_factor 0.0387
_pd_proc_ls_prof_wR_expected 0.0238
_pd_proc_ls_prof_wR_factor 0.0525
_pd_proc_number_of_points 3449
_pd_spec_mounting ' ?'
_refine_ls_goodness_of_fit_all 2.23
_refine_ls_matrix_type full
_refine_ls_number_parameters 74
_refine_ls_number_restraints 56
_refine_ls_R_Fsqd_factor 0.06662
_refine_ls_shift/su_max 0.04
_refine_ls_shift/su_mean 0.01
_reflns_d_resolution_high 0.901
_reflns_d_resolution_low 10.563
_reflns_limit_h_max 11
_reflns_limit_h_min 0
_reflns_limit_k_max 6
_reflns_limit_k_min 0
_reflns_limit_l_max 33
_reflns_limit_l_min 0
_reflns_number_total 1181
_cod_data_source_file c7ta10002g2.cif
_cod_data_source_block LP014MIN_publ
_cod_depositor_comments
;
The following automatic conversions were performed:

data item '_geom_angle_publ_flag' value 'N' was changed to 'n' in
accordance with the
/home/saulius/struct/COD-crude-data/automatic-downloads/DataCite-retrospective/RSC/depositions/lib/dictionaries/cif_core.dic
dictionary named 'cif_core.dic' version 2.4.2 last updated on
2011-04-26 (728 times).

data item '_geom_bond_publ_flag' value 'N' was changed to 'n' in
accordance with the
/home/saulius/struct/COD-crude-data/automatic-downloads/DataCite-retrospective/RSC/depositions/lib/dictionaries/cif_core.dic
dictionary named 'cif_core.dic' version 2.4.2 last updated on
2011-04-26 (354 times).

Automatic conversion script
Id: cif_fix_values 6909 2019-04-08 15:41:33Z antanas 
;
_cod_original_cell_volume 3884.11(15)
_cod_original_formula_sum 'C9.00 F Ge5.36 N2.00 O20 Si4.64'
_cod_database_code 7236669
_gsas_exptl_extinct_corr_t_min 1.00000
_gsas_exptl_extinct_corr_t_max 1.00000

loop_
_symmetry_equiv_pos_site_id
_symmetry_equiv_pos_as_xyz
1 +x,+y,+z
2 x-y,+x,+z+1/6
3 -y,x-y,+z+1/3
4 -x,-y,+z+1/2
5 y-x,-x,+z+2/3
6 +y,y-x,+z+5/6
7 x-y,-y,-z
8 +x,x-y,-z+1/6
9 +y,+x,-z+1/3
10 y-x,+y,-z+1/2
11 -x,y-x,-z+2/3
12 -y,-x,-z+5/6

loop_
_atom_site_type_symbol
_atom_site_label
_atom_site_fract_x
_atom_site_fract_y
_atom_site_fract_z
_atom_site_occupancy
_atom_site_thermal_displace_type
_atom_site_U_iso_or_equiv
_atom_site_symmetry_multiplicity
Si Si1 0.69754(15) 0.37594(15) 0.03311(15) 0.334(6) Uiso 0.00754(32) 12
Si Si2 0.53097(14) 0.41397(14) 0.96720(14) 0.345(5) Uiso 0.00754(32) 12
Si Si3 0.30046(16) 0.39717(16) 0.85180(16) 0.462(6) Uiso 0.00754(32) 12
Si Si4 0.24701(16) 0.33360(16) 0.95152(16) 0.409(6) Uiso 0.00754(32) 12
Si Si5 0.97031(25) 0.12132(25) 0.96664(25) 0.771(6) Uiso 0.00754(32) 12
O O1 0.8917(27) 0.0 0.0 1.0 Uiso 0.0432(28) 6
O O2 0.3366(18) 0.5789(22) 0.3334(5) 1.0 Uiso 0.0432(28) 12
O O3 0.1178(19) 0.2270(18) 0.9811(6) 1.0 Uiso 0.0432(28) 12
O O4 0.9455(16) 0.8908(33) 0.25 1.0 Uiso 0.0432(28) 6
O O5 0.8983(17) 0.1981(17) 0.9740(6) 1.0 Uiso 0.0432(28) 12
O O6 0.3242(14) 0.6485(27) 0.25 1.0 Uiso 0.0432(28) 6
O O7 0.3669(17) 0.3347(17) 0.9717(6) 1.0 Uiso 0.0432(28) 12
O O8 0.7718(20) 0.2997(18) 0.0105(6) 1.0 Uiso 0.0432(28) 12
O O9 0.7743(21) 0.5301(19) 0.0314(6) 1.0 Uiso 0.0432(28) 12
O O10 0.2244(17) 0.3249(19) 0.8946(6) 1.0 Uiso 0.0432(28) 12
O O11 0.5737(20) 0.5596(17) 0.9913(6) 1.0 Uiso 0.0432(28) 12
O O12 0.5753(14) 0.1507(28) 0.25 1.0 Uiso 0.0432(28) 6
Ge Ge1 0.69754(15) 0.37594(15) 0.03311(15) 0.666(6) Uiso 0.00754(32) 12
Ge Ge2 0.53097(14) 0.41397(14) 0.96720(14) 0.655(5) Uiso 0.00754(32) 12
Ge Ge3 0.30046(16) 0.39717(16) 0.85180(16) 0.538(6) Uiso 0.00754(32) 12
Ge Ge4 0.24701(16) 0.33360(16) 0.95152(16) 0.591(6) Uiso 0.00754(32) 12
Ge Ge5 0.97031(25) 0.12132(25) 0.96664(25) 0.229(6) Uiso 0.00754(32) 12
F F 0.5462(14) 0.4538(14) 0.41667 1.0 Uiso 0.102(13) 6
N N25 0.5172(34) 0.472(4) 0.6177(13) 0.25 Uiso 0.205(11) 12
C C26 0.615(4) 0.575(4) 0.5963(11) 0.2917 Uiso 0.205(11) 12
C C27 0.6814(32) 0.6757(33) 0.6253(9) 0.2917 Uiso 0.205(11) 12
N N28 0.6319(27) 0.6458(26) 0.6680(10) 0.25 Uiso 0.205(11) 12
C C29 0.5341(29) 0.5217(29) 0.6607(12) 0.25 Uiso 0.205(11) 12
C C30 0.6720(26) 0.7306(21) 0.7080(9) 0.3333 Uiso 0.205(11) 12
C C31 0.7756(25) 0.7264(14) 0.7364(9) 0.3333 Uiso 0.205(11) 12
C C32 0.9023(25) 0.7735(14) 0.7124(9) 0.3333 Uiso 0.205(11) 12
C C33 1.0158(25) 0.8048(20) 0.7431(9) 0.3333 Uiso 0.205(11) 12
N N34 1.0056(30) 0.6937(26) 0.7682(10) 0.25 Uiso 0.205(11) 12
C C35 0.4460(27) 0.4420(28) 0.6986(15) 0.375 Uiso 0.205(11) 12
C C36 0.425(4) 0.347(4) 0.5981(17) 0.375 Uiso 0.205(11) 12
C C37 1.0250(35) 0.5975(30) 0.7527(12) 0.2917 Uiso 0.205(11) 12
C C38 1.023(4) 0.521(4) 0.7872(13) 0.2917 Uiso 0.205(11) 12
N N39 1.003(4) 0.562(4) 0.8278(12) 0.25 Uiso 0.205(11) 12
C C40 0.992(4) 0.6644(34) 0.8134(10) 0.25 Uiso 0.205(11) 12
C C41 0.968(4) 0.746(4) 0.8466(9) 0.375 Uiso 0.205(11) 12
C C42 1.001(5) 0.510(5) 0.8728(14) 0.375 Uiso 0.205(11) 12

loop_
_atom_type_symbol
_atom_type_number_in_cell
_atom_type_scat_dispersion_real
_atom_type_scat_dispersion_imag
_atom_type_scat_Cromer_Mann_a1
_atom_type_scat_Cromer_Mann_a2
_atom_type_scat_Cromer_Mann_a3
_atom_type_scat_Cromer_Mann_a4
_atom_type_scat_Cromer_Mann_b1
_atom_type_scat_Cromer_Mann_b2
_atom_type_scat_Cromer_Mann_b3
_atom_type_scat_Cromer_Mann_b4
_atom_type_scat_Cromer_Mann_c
_atom_type_scat_source
Si 27.856 0.000 0.000 6.29150 2.43860 3.03530 32.3337 1.98910 0.67850 1.54100 81.6937 1.14070 International_Tables_Vol_C
O 120.0 0.000 0.000 3.04850 13.2771 2.28680 5.70110 1.54630 0.32390 0.86700 32.9089 0.25080 International_Tables_Vol_C
Ge 32.144 0.000 0.000 16.0816 2.85090 6.37470 0.25160 3.70680 11.4468 3.68300 54.7625 2.13130 International_Tables_Vol_C
F 6.0 0.000 0.000 3.53920 10.2825 2.64120 4.29440 1.51700 0.26150 1.02430 26.1476 0.27760 International_Tables_Vol_C
H 0.0 0.000 0.000 0.49300 10.5109 0.32291 26.1257 0.14019 3.14236 0.04081 57.7997 0.00304 International_Tables_Vol_C
N 12.0 0.000 0.000 12.2126 0.00570 3.13220 9.89330 2.01250 28.9975 1.16630 0.58260 -11.529 International_Tables_Vol_C
C 54.0 0.000 0.000 2.31000 20.8439 1.02000 10.2075 1.58860 0.56870 0.86500 51.6512 0.21560 International_Tables_Vol_C

loop_
_geom_angle_atom_site_label_1
_geom_angle_atom_site_label_2
_geom_angle_atom_site_label_3
_geom_angle
_geom_angle_site_symmetry_1
_geom_angle_site_symmetry_3
_geom_angle_publ_flag
O2 Si1 O6 110.9(11) 9_555 6_554 n
O2 Si1 O8 103.2(11) 9_555 1_555 n
O2 Si1 O9 103.6(11) 9_555 1_555 n
O6 Si1 O8 110.3(7) 6_554 1_555 n
O6 Si1 O9 111.2(8) 6_554 1_555 n
O8 Si1 O9 117.1(11) 1_555 1_555 n
O2 Si2 O7 105.8(10) 9_556 1_555 n
O2 Si2 O11 108.7(10) 9_556 1_555 n
O2 Si2 O12 114.3(13) 9_556 5_665 n
O7 Si2 O11 102.1(11) 1_555 1_555 n
O7 Si2 O12 111.6(8) 1_555 5_665 n
O11 Si2 O12 113.4(8) 1_555 5_665 n
O5 Si3 O8 101.3(10) 6_564 6_565 n
O5 Si3 O10 102.7(9) 6_564 1_555 n
O5 Si3 O11 108.8(8) 6_564 12_666 n
O8 Si3 O10 112.3(11) 6_565 1_555 n
O8 Si3 O11 106.7(11) 6_565 12_666 n
O10 Si3 O11 122.9(12) 1_555 12_666 n
O3 Si4 O7 107.6(10) 1_555 1_555 n
O3 Si4 O9 96.9(12) 1_555 7_566 n
O3 Si4 O10 114.4(8) 1_555 1_555 n
O7 Si4 O9 109.6(12) 1_555 7_566 n
O7 Si4 O10 120.1(11) 1_555 1_555 n
O9 Si4 O10 105.6(10) 7_566 1_555 n
O1 Si5 O3 117.0(11) 1_556 1_655 n
O1 Si5 O4 103.4(5) 1_556 5_665 n
O1 Si5 O5 101.5(12) 1_556 1_555 n
O3 Si5 O4 118.6(9) 1_655 5_665 n
O3 Si5 O5 102.1(11) 1_655 1_555 n
O4 Si5 O5 113.3(14) 5_665 1_555 n
Si5 O1 Si5 164.7(23) 1_554 7_556 n
Si5 O1 Ge5 0.0 1_554 1_554 n
Si5 O1 Ge5 164.7(23) 1_554 7_556 n
Si5 O1 Ge5 164.7(23) 7_556 1_554 n
Si5 O1 Ge5 0.0 7_556 7_556 n
Ge5 O1 Ge5 164.7(23) 1_554 7_556 n
Si1 O2 Si2 135.6(11) 9_555 9_556 n
Si1 O2 Ge1 0.0 9_555 9_555 n
Si1 O2 Ge2 135.6(11) 9_555 9_556 n
Si2 O2 Ge1 135.6(11) 9_556 9_555 n
Si2 O2 Ge2 0.0 9_556 9_556 n
Ge1 O2 Ge2 135.6(11) 9_555 9_556 n
Si4 O3 Si5 132.9(11) 1_555 1_455 n
Si4 O3 Ge4 0.0 1_555 1_555 n
Si4 O3 Ge5 132.9(11) 1_555 1_455 n
Si5 O3 Ge4 132.9(11) 1_455 1_555 n
Si5 O3 Ge5 0.0 1_455 1_455 n
Ge4 O3 Ge5 132.9(11) 1_555 1_455 n
Si5 O4 Si5 149.2(23) 3_654 8_556 n
Si5 O4 Ge5 0.0 3_654 3_654 n
Si5 O4 Ge5 149.2(23) 3_654 8_556 n
Si5 O4 Ge5 149.2(23) 8_556 3_654 n
Si5 O4 Ge5 0.0 8_556 8_556 n
Ge5 O4 Ge5 149.2(23) 3_654 8_556 n
Si3 O5 Si5 132.2(13) 2_655 1_555 n
Si3 O5 Ge3 0.0 2_655 2_655 n
Si3 O5 Ge5 132.2(13) 2_655 1_555 n
Si5 O5 Ge3 132.2(13) 1_555 2_655 n
Si5 O5 Ge5 0.0 1_555 1_555 n
Ge3 O5 Ge5 132.2(13) 2_655 1_555 n
Si1 O6 Si1 143.1(19) 2_555 9_555 n
Si1 O6 Ge1 0.0 2_555 2_555 n
Si1 O6 Ge1 143.1(19) 2_555 9_555 n
Si1 O6 Ge1 143.1(19) 9_555 2_555 n
Si1 O6 Ge1 0.0 9_555 9_555 n
Ge1 O6 Ge1 143.1(19) 2_555 9_555 n
Si2 O7 Si4 141.2(12) 1_555 1_555 n
Si2 O7 Ge2 0.0 1_555 1_555 n
Si2 O7 Ge4 141.2(12) 1_555 1_555 n
Si4 O7 Ge2 141.2(12) 1_555 1_555 n
Si4 O7 Ge4 0.0 1_555 1_555 n
Ge2 O7 Ge4 141.2(12) 1_555 1_555 n
Si1 O8 Si3 136.3(11) 1_555 2_654 n
Si1 O8 Ge1 0.0 1_555 1_555 n
Si1 O8 Ge3 136.3(11) 1_555 2_654 n
Si3 O8 Ge1 136.3(11) 2_654 1_555 n
Si3 O8 Ge3 0.0 2_654 2_654 n
Ge1 O8 Ge3 136.3(11) 1_555 2_654 n
Si1 O9 Si4 144.0(17) 1_555 7_666 n
Si1 O9 Ge1 0.0 1_555 1_555 n
Si1 O9 Ge4 144.0(17) 1_555 7_666 n
Si4 O9 Ge1 144.0(17) 7_666 1_555 n
Si4 O9 Ge4 0.0 7_666 7_666 n
Ge1 O9 Ge4 144.0(17) 1_555 7_666 n
Si3 O10 Si4 138.2(10) 1_555 1_555 n
Si3 O10 Ge3 0.0 1_555 1_555 n
Si3 O10 Ge4 138.2(10) 1_555 1_555 n
Si4 O10 Ge3 138.2(10) 1_555 1_555 n
Si4 O10 Ge4 0.0 1_555 1_555 n
Ge3 O10 Ge4 138.2(10) 1_555 1_555 n
Si2 O11 Si3 144.3(12) 1_555 12_666 n
Si2 O11 Ge2 0.0 1_555 1_555 n
Si2 O11 Ge3 144.3(12) 1_555 12_666 n
Si3 O11 Ge2 144.3(12) 12_666 1_555 n
Si3 O11 Ge3 0.0 12_666 12_666 n
Ge2 O11 Ge3 144.3(12) 1_555 12_666 n
Si2 O12 Si2 154.3(21) 3_654 8_556 n
Si2 O12 Ge2 0.0 3_654 3_654 n
Si2 O12 Ge2 154.3(21) 3_654 8_556 n
Si2 O12 Ge2 154.3(21) 8_556 3_654 n
Si2 O12 Ge2 0.0 8_556 8_556 n
Ge2 O12 Ge2 154.3(21) 3_654 8_556 n
O2 Ge1 O6 110.9(11) 9_555 6_554 n
O2 Ge1 O8 103.2(11) 9_555 1_555 n
O2 Ge1 O9 103.6(11) 9_555 1_555 n
O6 Ge1 O8 110.3(7) 6_554 1_555 n
O6 Ge1 O9 111.2(8) 6_554 1_555 n
O8 Ge1 O9 117.1(11) 1_555 1_555 n
O2 Ge2 O7 105.8(10) 9_556 1_555 n
O2 Ge2 O11 108.7(10) 9_556 1_555 n
O2 Ge2 O12 114.3(13) 9_556 5_665 n
O7 Ge2 O11 102.1(11) 1_555 1_555 n
O7 Ge2 O12 111.6(8) 1_555 5_665 n
O11 Ge2 O12 113.4(8) 1_555 5_665 n
O5 Ge3 O8 101.3(10) 6_564 6_565 n
O5 Ge3 O10 102.7(9) 6_564 1_555 n
O5 Ge3 O11 108.8(8) 6_564 12_666 n
O8 Ge3 O10 112.3(11) 6_565 1_555 n
O8 Ge3 O11 106.7(11) 6_565 12_666 n
O10 Ge3 O11 122.9(12) 1_555 12_666 n
O3 Ge4 O7 107.6(10) 1_555 1_555 n
O3 Ge4 O9 96.9(12) 1_555 7_566 n
O3 Ge4 O10 114.4(8) 1_555 1_555 n
O7 Ge4 O9 109.6(12) 1_555 7_566 n
O7 Ge4 O10 120.1(11) 1_555 1_555 n
O9 Ge4 O10 105.6(10) 7_566 1_555 n
O1 Ge5 O3 117.0(11) 1_556 1_655 n
O1 Ge5 O4 103.4(5) 1_556 5_665 n
O1 Ge5 O5 101.5(12) 1_556 1_555 n
O3 Ge5 O4 118.6(9) 1_655 5_665 n
O3 Ge5 O5 102.1(11) 1_655 1_555 n
O4 Ge5 O5 113.3(14) 5_665 1_555 n
C26 N25 C29 99.5232(13) 1_555 1_555 n
C26 N25 C35 143(5) 1_555 9_556 n
C26 N25 C36 127.4028(12) 1_555 1_555 n
C26 N25 C37 14.6(13) 1_555 6_564 n
C26 N25 C38 66(10) 1_555 6_564 n
C26 N25 N39 86.0(19) 1_555 6_564 n
C26 N25 C42 86(9) 1_555 10_656 n
C29 N25 C35 64(4) 1_555 9_556 n
C29 N25 C36 133.0697 1_555 1_555 n
C29 N25 C37 110.3(17) 1_555 6_564 n
C29 N25 C38 52(5) 1_555 6_564 n
C29 N25 N39 13.5(18) 1_555 6_564 n
C29 N25 C42 43(8) 1_555 10_656 n
C35 N25 C36 76.5(30) 9_556 1_555 n
C35 N25 C37 139(6) 9_556 6_564 n
C35 N25 C38 79(11) 9_556 6_564 n
C35 N25 N39 74(5) 9_556 6_564 n
C35 N25 C42 59(9) 9_556 10_656 n
C36 N25 C37 116.0(16) 1_555 6_564 n
C36 N25 C38 143(8) 1_555 6_564 n
C36 N25 N39 146.6(19) 1_555 6_564 n
C36 N25 C42 131(6) 1_555 10_656 n
C37 N25 C38 69(9) 6_564 6_564 n
C37 N25 N39 96.8(31) 6_564 6_564 n
C37 N25 C42 88(10) 6_564 10_656 n
C38 N25 N39 43(4) 6_564 6_564 n
C38 N25 C42 20(8) 6_564 10_656 n
N39 N25 C42 39(7) 6_564 10_656 n
N25 C26 C27 111.3726(15) 1_555 1_555 n
N25 C26 C30 117.7(18) 1_555 9_556 n
N25 C26 N34 142.0(16) 1_555 6_564 n
N25 C26 C37 97(9) 1_555 6_564 n
N25 C26 C38 12.5(19) 1_555 6_564 n
N25 C26 C40 93.2(16) 1_555 6_564 n
N25 C26 C42 23.7(33) 1_555 10_656 n
C27 C26 C30 23.2(24) 1_555 9_556 n
C27 C26 N34 31.7(12) 1_555 6_564 n
C27 C26 C37 130(8) 1_555 6_564 n
C27 C26 C38 101.6(20) 1_555 6_564 n
C27 C26 C40 18.2(16) 1_555 6_564 n
C27 C26 C42 92.6(21) 1_555 10_656 n
C30 C26 N34 35.7(19) 9_556 6_564 n
C30 C26 C37 142(9) 9_556 6_564 n
C30 C26 C38 111.8(26) 9_556 6_564 n
C30 C26 C40 34.2(21) 9_556 6_564 n
C30 C26 C42 105.7(33) 9_556 10_656 n
N34 C26 C37 106(9) 6_564 6_564 n
N34 C26 C38 130.8(32) 6_564 6_564 n
N34 C26 C40 49.6(14) 6_564 6_564 n
N34 C26 C42 120.4(26) 6_564 10_656 n
C37 C26 C38 98(10) 6_564 6_564 n
C37 C26 C40 137(7) 6_564 6_564 n
C37 C26 C42 99(9) 6_564 10_656 n
C38 C26 C40 83.5(19) 6_564 6_564 n
C38 C26 C42 11.2(33) 6_564 10_656 n
C40 C26 C42 74.9(16) 6_564 10_656 n
C26 C27 N28 111.4442(14) 1_555 1_555 n
C26 C27 N28 107.0(13) 1_555 9_556 n
C26 C27 C30 95(4) 1_555 9_556 n
C26 C27 C31 101.2(21) 1_555 9_556 n
C26 C27 N34 62(4) 1_555 6_564 n
C26 C27 C37 9.9(11) 1_555 6_564 n
C26 C27 C40 122(5) 1_555 6_564 n
C26 C27 C41 152.9(26) 1_555 10_656 n
N28 C27 N28 12.4(31) 1_555 9_556 n
N28 C27 C30 107(5) 1_555 9_556 n
N28 C27 C31 138.1(26) 1_555 9_556 n
N28 C27 N34 167.7(34) 1_555 6_564 n
N28 C27 C37 116.1(18) 1_555 6_564 n
N28 C27 C40 10(5) 1_555 6_564 n
N28 C27 C41 73.2(24) 1_555 10_656 n
N28 C27 C30 96(6) 9_556 9_556 n
N28 C27 C31 148(5) 9_556 9_556 n
N28 C27 N34 169(4) 9_556 6_564 n
N28 C27 C37 113.5(16) 9_556 6_564 n
N28 C27 C40 19(4) 9_556 6_564 n
N28 C27 C41 71.6(32) 9_556 10_656 n
C30 C27 C31 95(4) 9_556 9_556 n
C30 C27 N34 85(6) 9_556 6_564 n
C30 C27 C37 101(5) 9_556 6_564 n
C30 C27 C40 106(5) 9_556 6_564 n
C30 C27 C41 58.7(32) 9_556 10_656 n
C31 C27 N34 41(4) 9_556 6_564 n
C31 C27 C37 92.9(20) 9_556 6_564 n
C31 C27 C40 129(5) 9_556 6_564 n
C31 C27 C41 89.6(30) 9_556 10_656 n
N34 C27 C37 56.1(31) 6_564 6_564 n
N34 C27 C40 167(5) 6_564 6_564 n
N34 C27 C41 117(6) 6_564 10_656 n
C37 C27 C40 126(6) 6_564 6_564 n
C37 C27 C41 160.2(31) 6_564 10_656 n
C40 C27 C41 65(4) 6_564 10_656 n
C27 N28 C27 135.9(14) 1_555 9_556 n
C27 N28 N28 67(11) 1_555 9_556 n
C27 N28 C29 99.2993(9) 1_555 1_555 n
C27 N28 C29 116.0(31) 1_555 9_556 n
C27 N28 C30 127.8077(12) 1_555 1_555 n
C27 N28 C30 20.8(20) 1_555 9_556 n
C27 N28 N39 96.6(22) 1_555 6_564 n
C27 N28 N39 116.5(35) 1_555 10_656 n
C27 N28 C40 9(4) 1_555 6_564 n
C27 N28 C40 121(5) 1_555 10_656 n
C27 N28 C41 84.1(9) 1_555 6_564 n
C27 N28 C41 52.2(18) 1_555 10_656 n
C27 N28 N28 100(12) 9_556 9_556 n
C27 N28 C29 119.5(12) 9_556 1_555 n
C27 N28 C29 105.9(35) 9_556 9_556 n
C27 N28 C30 24.4(27) 9_556 1_555 n
C27 N28 C30 120.7(26) 9_556 9_556 n
C27 N28 N39 122.5(16) 9_556 6_564 n
C27 N28 N39 104(4) 9_556 10_656 n
C27 N28 C40 128(4) 9_556 6_564 n
C27 N28 C40 18.5(35) 9_556 10_656 n
C27 N28 C41 55.6(14) 9_556 6_564 n
C27 N28 C41 83.7(15) 9_556 10_656 n
N28 N28 C29 76.5(13) 9_556 1_555 n
N28 N28 C29 90.9(35) 9_556 9_556 n
N28 N28 C30 121(9) 9_556 1_555 n
N28 N28 C30 50(8) 9_556 9_556 n
N28 N28 N39 76.7(34) 9_556 6_564 n
N28 N28 N39 86(5) 9_556 10_656 n
N28 N28 C40 72(10) 9_556 6_564 n
N28 N28 C40 84(12) 9_556 10_656 n
N28 N28 C41 100.3(22) 9_556 6_564 n
N28 N28 C41 69.1(24) 9_556 10_656 n
C29 N28 C29 18.5(31) 1_555 9_556 n
C29 N28 C30 132.7866(8) 1_555 1_555 n
C29 N28 C30 103.2(11) 1_555 9_556 n
C29 N28 N39 3.1(13) 1_555 6_564 n
C29 N28 N39 17.3(35) 1_555 10_656 n
C29 N28 C40 108(4) 1_555 6_564 n
C29 N28 C40 124(4) 1_555 10_656 n
C29 N28 C41 173.8(5) 1_555 6_564 n
C29 N28 C41 141.8(20) 1_555 10_656 n
C29 N28 C30 115.2(31) 9_556 1_555 n
C29 N28 C30 122(4) 9_556 9_556 n
C29 N28 N39 20.5(27) 9_556 6_564 n
C29 N28 N39 6.1(15) 9_556 10_656 n
C29 N28 C40 125(4) 9_556 6_564 n
C29 N28 C40 115(7) 9_556 10_656 n
C29 N28 C41 160(4) 9_556 6_564 n
C29 N28 C41 159(5) 9_556 10_656 n
C30 N28 C30 121.8(10) 1_555 9_556 n
C30 N28 N39 135.4(23) 1_555 6_564 n
C30 N28 N39 115.5(35) 1_555 10_656 n
C30 N28 C40 119(4) 1_555 6_564 n
C30 N28 C40 37(5) 1_555 10_656 n
C30 N28 C41 44.4(11) 1_555 6_564 n
C30 N28 C41 81.0(19) 1_555 10_656 n
C30 N28 N39 101.2(28) 9_556 6_564 n
C30 N28 N39 120(4) 9_556 10_656 n
C30 N28 C40 22.2(27) 9_556 6_564 n
C30 N28 C40 103(5) 9_556 10_656 n
C30 N28 C41 78.2(16) 9_556 6_564 n
C30 N28 C41 40.8(11) 9_556 10_656 n
N39 N28 N39 20(4) 6_564 10_656 n
N39 N28 C40 106(4) 6_564 6_564 n
N39 N28 C40 127(5) 6_564 10_656 n
N39 N28 C41 176.3(22) 6_564 6_564 n
N39 N28 C41 140.5(28) 6_564 10_656 n
N39 N28 C40 126(4) 10_656 6_564 n
N39 N28 C40 111(8) 10_656 10_656 n
N39 N28 C41 159(4) 10_656 6_564 n
N39 N28 C41 155(6) 10_656 10_656 n
C40 N28 C40 115(8) 6_564 10_656 n
C40 N28 C41 75(4) 6_564 6_564 n
C40 N28 C41 45(4) 6_564 10_656 n
C40 N28 C41 50(5) 10_656 6_564 n
C40 N28 C41 70(5) 10_656 10_656 n
C41 N28 C41 38.2(27) 6_564 10_656 n
N25 C29 N28 118.3523(5) 1_555 1_555 n
N25 C29 N28 112.3(25) 1_555 9_556 n
N25 C29 C29 153(8) 1_555 9_556 n
N25 C29 C35 120.5754(13) 1_555 1_555 n
N25 C29 C35 41(4) 1_555 9_556 n
N25 C29 C38 11.3(17) 1_555 6_564 n
N25 C29 C38 155.0(16) 1_555 10_656 n
N25 C29 N39 112(5) 1_555 6_564 n
N25 C29 N39 150(8) 1_555 10_656 n
N25 C29 C40 95.1(10) 1_555 6_564 n
N25 C29 C42 152.0(22) 1_555 6_564 n
N25 C29 C42 23(5) 1_555 10_656 n
N28 C29 N28 12.6(29) 1_555 9_556 n
N28 C29 C29 75.9(8) 1_555 9_556 n
N28 C29 C35 121.0673(13) 1_555 1_555 n
N28 C29 C35 146(4) 1_555 9_556 n
N28 C29 C38 110.6(26) 1_555 6_564 n
N28 C29 C38 86.5(16) 1_555 10_656 n
N28 C29 N39 7.7(34) 1_555 6_564 n
N28 C29 N39 32(7) 1_555 10_656 n
N28 C29 C40 23.2(10) 1_555 6_564 n
N28 C29 C42 89.2(23) 1_555 6_564 n
N28 C29 C42 110(5) 1_555 10_656 n
N28 C29 C29 85.7(29) 9_556 9_556 n
N28 C29 C35 126.0(25) 9_556 1_555 n
N28 C29 C35 148(6) 9_556 9_556 n
N28 C29 C38 106(4) 9_556 6_564 n
N28 C29 C38 92.5(29) 9_556 10_656 n
N28 C29 N39 15(5) 9_556 6_564 n
N28 C29 N39 40(6) 9_556 10_656 n
N28 C29 C40 21.1(27) 9_556 6_564 n
N28 C29 C42 93.6(32) 9_556 6_564 n
N28 C29 C42 108(6) 9_556 10_656 n
C29 C29 C35 51(5) 9_556 1_555 n
C29 C29 C35 114(7) 9_556 9_556 n
C29 C29 C38 148(10) 9_556 6_564 n
C29 C29 C38 24(8) 9_556 10_656 n
C29 C29 N39 81(6) 9_556 6_564 n
C29 C29 N39 46(7) 9_556 10_656 n
C29 C29 C40 97.0(28) 9_556 6_564 n
C29 C29 C42 32(11) 9_556 6_564 n
C29 C29 C42 135(14) 9_556 10_656 n
C35 C29 C35 85.2(35) 1_555 9_556 n
C35 C29 C38 127.5(27) 1_555 6_564 n
C35 C29 C38 34.6(17) 1_555 10_656 n
C35 C29 N39 128(5) 1_555 6_564 n
C35 C29 N39 89(7) 1_555 10_656 n
C35 C29 C40 144.3(10) 1_555 6_564 n
C35 C29 C42 32.4(24) 1_555 6_564 n
C35 C29 C42 124(4) 1_555 10_656 n
C35 C29 C38 43.7(28) 9_556 6_564 n
C35 C29 C38 116(4) 9_556 10_656 n
C35 C29 N39 139(5) 9_556 6_564 n
C35 C29 N39 154(12) 9_556 10_656 n
C35 C29 C40 127(4) 9_556 6_564 n
C35 C29 C42 117(5) 9_556 6_564 n
C35 C29 C42 39.5(31) 9_556 10_656 n
C38 C29 C38 160(4) 6_564 10_656 n
C38 C29 N39 103(6) 6_564 6_564 n
C38 C29 N39 141(10) 6_564 10_656 n
C38 C29 C40 87.5(25) 6_564 6_564 n
C38 C29 C42 160(5) 6_564 6_564 n
C38 C29 C42 13(5) 6_564 10_656 n
C38 C29 N39 93(5) 10_656 6_564 n
C38 C29 N39 55(7) 10_656 10_656 n
C38 C29 C40 109.7(21) 10_656 6_564 n
C38 C29 C42 8(4) 10_656 6_564 n
C38 C29 C42 150(6) 10_656 10_656 n
N39 C29 N39 39(9) 6_564 10_656 n
N39 C29 C40 17(5) 6_564 6_564 n
N39 C29 C42 96(6) 6_564 6_564 n
N39 C29 C42 102(6) 6_564 10_656 n
N39 C29 C40 55(8) 10_656 6_564 n
N39 C29 C42 58(6) 10_656 6_564 n
N39 C29 C42 137(13) 10_656 10_656 n
C40 C29 C42 112.4(31) 6_564 6_564 n
C40 C29 C42 88(4) 6_564 10_656 n
C42 C29 C42 155(6) 6_564 10_656 n
C26 C30 C27 61.6(27) 9_556 9_556 n
C26 C30 N28 89.4(25) 9_556 1_555 n
C26 C30 N28 89.8(18) 9_556 9_556 n
C26 C30 C31 85.8(27) 9_556 1_555 n
C26 C30 N34 51.6(35) 9_556 10_656 n
C26 C30 C40 86.7(29) 9_556 10_656 n
C26 C30 C41 154.2(34) 9_556 6_564 n
C27 C30 N28 60(5) 9_556 1_555 n
C27 C30 N28 52(4) 9_556 9_556 n
C27 C30 C31 61(5) 9_556 1_555 n
C27 C30 N34 53(5) 9_556 10_656 n
C27 C30 C40 38.7(34) 9_556 10_656 n
C27 C30 C41 94(5) 9_556 6_564 n
N28 C30 N28 8.9(22) 1_555 9_556 n
N28 C30 C31 114.2502(9) 1_555 1_555 n
N28 C30 N34 111.5(26) 1_555 10_656 n
N28 C30 C40 24.5(34) 1_555 10_656 n
N28 C30 C41 70.1(24) 1_555 6_564 n
N28 C30 C31 105.4(23) 9_556 1_555 n
N28 C30 N34 105(4) 9_556 10_656 n
N28 C30 C40 15.7(15) 9_556 10_656 n
N28 C30 C41 67.5(25) 9_556 6_564 n
C31 C30 N34 34.4(33) 1_555 10_656 n
C31 C30 C40 89.8(34) 1_555 10_656 n
C31 C30 C41 88.5(17) 1_555 6_564 n
N34 C30 C40 91(5) 10_656 10_656 n
N34 C30 C41 121(4) 10_656 6_564 n
C40 C30 C41 68.1(22) 10_656 6_564 n
C27 C31 C30 23.6(24) 9_556 1_555 n
C27 C31 C32 112.8(21) 9_556 1_555 n
C27 C31 C33 115(5) 9_556 10_656 n
C27 C31 N34 31.0(21) 9_556 10_656 n
C30 C31 C32 114.4017(14) 1_555 1_555 n
C30 C31 C33 92.9(32) 1_555 10_656 n
C30 C31 N34 33.4(30) 1_555 10_656 n
C32 C31 C33 105.1(30) 1_555 10_656 n
C32 C31 N34 143.6(32) 1_555 10_656 n
C33 C31 N34 95(5) 10_656 10_656 n
C31 C32 C33 114.8696(16) 1_555 1_555 n
C31 C33 C32 87.3(31) 10_656 1_555 n
C31 C33 N34 38.8(32) 10_656 1_555 n
C32 C33 N34 114.6951(7) 1_555 1_555 n
C26 N34 C27 86(5) 2_655 2_655 n
C26 N34 C30 92.7(33) 2_655 10_656 n
C26 N34 C31 154.1(23) 2_655 10_656 n
C26 N34 C33 136.9(20) 2_655 1_555 n
C26 N34 C37 14.9(7) 2_655 1_555 n
C26 N34 C40 88.1(16) 2_655 1_555 n
C27 N34 C30 42(4) 2_655 10_656 n
C27 N34 C31 108(5) 2_655 10_656 n
C27 N34 C33 132(4) 2_655 1_555 n
C27 N34 C37 98(4) 2_655 1_555 n
C27 N34 C40 6.0(24) 2_655 1_555 n
C30 N34 C31 112(5) 10_656 10_656 n
C30 N34 C33 103.3(30) 10_656 1_555 n
C30 N34 C37 107.5(35) 10_656 1_555 n
C30 N34 C40 47.7(33) 10_656 1_555 n
C31 N34 C33 45.8(25) 10_656 1_555 n
C31 N34 C37 139.8(25) 10_656 1_555 n
C31 N34 C40 103.4(32) 10_656 1_555 n
C33 N34 C37 128.4485(13) 1_555 1_555 n
C33 N34 C40 131.8373(5) 1_555 1_555 n
C37 N34 C40 99.1884(8) 1_555 1_555 n
N25 C35 C29 90.0(29) 9_556 1_555 n
N25 C35 C29 75.1(22) 9_556 9_556 n
N25 C35 C36 67(5) 9_556 9_556 n
N25 C35 C38 18.5(29) 9_556 10_656 n
N25 C35 N39 71.0(23) 9_556 10_656 n
N25 C35 C42 38(5) 9_556 6_564 n
C29 C35 C29 15.3(32) 1_555 9_556 n
C29 C35 C36 148.6(33) 1_555 9_556 n
C29 C35 C38 78(4) 1_555 10_656 n
C29 C35 N39 19.7(18) 1_555 10_656 n
C29 C35 C42 64.3(26) 1_555 6_564 n
C29 C35 C36 135(6) 9_556 9_556 n
C29 C35 C38 64.6(29) 9_556 10_656 n
C29 C35 N39 9.4(12) 9_556 10_656 n
C29 C35 C42 53.4(24) 9_556 6_564 n
C36 C35 C38 84(6) 9_556 10_656 n
C36 C35 N39 135(5) 9_556 10_656 n
C36 C35 C42 103(6) 9_556 6_564 n
C38 C35 N39 58.4(35) 10_656 10_656 n
C38 C35 C42 19(5) 10_656 6_564 n
N39 C35 C42 45.2(31) 10_656 6_564 n
N25 C36 C35 36.2(17) 1_555 9_556 n
N25 C36 C38 6.0(10) 1_555 6_564 n
C35 C36 C38 32.6(15) 9_556 6_564 n
N25 C37 C26 69(8) 2_655 2_655 n
N25 C37 C27 94.0(16) 2_655 2_655 n
N25 C37 N34 119.9(17) 2_655 1_555 n
N25 C37 C38 11.8(17) 2_655 1_555 n
N25 C37 C42 22.1(29) 2_655 11_766 n
C26 C37 C27 40(7) 2_655 2_655 n
C26 C37 N34 59(8) 2_655 1_555 n
C26 C37 C38 66(9) 2_655 1_555 n
C26 C37 C42 67(8) 2_655 11_766 n
C27 C37 N34 26.0(16) 2_655 1_555 n
C27 C37 C38 85.5(16) 2_655 1_555 n
C27 C37 C42 79.5(23) 2_655 11_766 n
N34 C37 C38 111.3829(13) 1_555 1_555 n
N34 C37 C42 104.8(15) 1_555 11_766 n
C38 C37 C42 10.4(32) 1_555 11_766 n
N25 C38 C26 102(11) 2_655 2_655 n
N25 C38 C29 117(6) 2_655 2_655 n
N25 C38 C29 122(7) 2_655 10_656 n
N25 C38 C35 83(12) 2_655 10_656 n
N25 C38 C36 31(7) 2_655 2_655 n
N25 C38 C37 99(10) 2_655 1_555 n
N25 C38 N39 128(4) 2_655 1_555 n
N25 C38 N39 126(5) 2_655 11_766 n
N25 C38 C42 141(11) 2_655 11_766 n
C26 C38 C29 115(4) 2_655 2_655 n
C26 C38 C29 118(4) 2_655 10_656 n
C26 C38 C35 169(6) 2_655 10_656 n
C26 C38 C36 115.4(28) 2_655 2_655 n
C26 C38 C37 15.4(10) 2_655 1_555 n
C26 C38 N39 99.1(17) 2_655 1_555 n
C26 C38 N39 104.3(14) 2_655 11_766 n
C26 C38 C42 117(8) 2_655 11_766 n
C29 C38 C29 8.4(29) 2_655 10_656 n
C29 C38 C35 72(4) 2_655 10_656 n
C29 C38 C36 124.7(35) 2_655 2_655 n
C29 C38 C37 127.6(26) 2_655 1_555 n
C29 C38 N39 16.4(25) 2_655 1_555 n
C29 C38 N39 11.6(31) 2_655 11_766 n
C29 C38 C42 47(15) 2_655 11_766 n
C29 C38 C35 67(4) 10_656 10_656 n
C29 C38 C36 124.9(30) 10_656 2_655 n
C29 C38 C37 129.0(18) 10_656 1_555 n
C29 C38 N39 18.8(21) 10_656 1_555 n
C29 C38 N39 13.6(22) 10_656 11_766 n
C29 C38 C42 39(12) 10_656 11_766 n
C35 C38 C36 64(5) 10_656 2_655 n
C35 C38 C37 154(6) 10_656 1_555 n
C35 C38 N39 86(5) 10_656 1_555 n
C35 C38 N39 81(6) 10_656 11_766 n
C35 C38 C42 59(9) 10_656 11_766 n
C36 C38 C37 106.0(18) 2_655 1_555 n
C36 C38 N39 140.9(16) 2_655 1_555 n
C36 C38 N39 136.3(19) 2_655 11_766 n
C36 C38 C42 121(4) 2_655 11_766 n
C37 C38 N39 111.3993(12) 1_555 1_555 n
C37 C38 N39 116.5(9) 1_555 11_766 n
C37 C38 C42 118(12) 1_555 11_766 n
N39 C38 N39 5.2(9) 1_555 11_766 n
N39 C38 C42 48(11) 1_555 11_766 n
N39 C38 C42 45(11) 11_766 11_766 n
N25 N39 N28 135(4) 2_655 2_655 n
N25 N39 N28 125(4) 2_655 10_656 n
N25 N39 C29 55(5) 2_655 2_655 n
N25 N39 C29 104(9) 2_655 10_656 n
N25 N39 C35 34.5(32) 2_655 10_656 n
N25 N39 C38 8.7(9) 2_655 1_555 n
N25 N39 C38 128.0(28) 2_655 11_766 n
N25 N39 N39 149.3(30) 2_655 11_766 n
N25 N39 C40 104.0(20) 2_655 1_555 n
N25 N39 C40 147(4) 2_655 11_766 n
N25 N39 C42 123.0(19) 2_655 1_555 n
N25 N39 C42 18(5) 2_655 11_766 n
N28 N39 N28 18(4) 2_655 10_656 n
N28 N39 C29 169(5) 2_655 2_655 n
N28 N39 C29 120(7) 2_655 10_656 n
N28 N39 C35 158.4(30) 2_655 10_656 n
N28 N39 C38 129.8(16) 2_655 1_555 n
N28 N39 C38 97.5(29) 2_655 11_766 n
N28 N39 N39 76.1(33) 2_655 11_766 n
N28 N39 C40 30.6(18) 2_655 1_555 n
N28 N39 C40 21.7(21) 2_655 11_766 n
N28 N39 C42 101.8(17) 2_655 1_555 n
N28 N39 C42 131.9(33) 2_655 11_766 n
N28 N39 C29 159(6) 10_656 2_655 n
N28 N39 C29 131(10) 10_656 10_656 n
N28 N39 C35 158(5) 10_656 10_656 n
N28 N39 C38 122.6(31) 10_656 1_555 n
N28 N39 C38 105(4) 10_656 11_766 n
N28 N39 N39 84(4) 10_656 11_766 n
N28 N39 C40 28.1(34) 10_656 1_555 n
N28 N39 C40 23.1(16) 10_656 11_766 n
N28 N39 C42 106.9(31) 10_656 1_555 n
N28 N39 C42 129(5) 10_656 11_766 n
C29 N39 C29 53(10) 2_655 10_656 n
C29 N39 C35 32(4) 2_655 10_656 n
C29 N39 C38 60(5) 2_655 1_555 n
C29 N39 C38 73(5) 2_655 11_766 n
C29 N39 N39 94(5) 2_655 11_766 n
C29 N39 C40 159(6) 2_655 1_555 n
C29 N39 C40 148(4) 2_655 11_766 n
C29 N39 C42 68(5) 2_655 1_555 n
C29 N39 C42 59(5) 2_655 11_766 n
C29 N39 C35 71(7) 10_656 10_656 n
C29 N39 C38 107(8) 10_656 1_555 n
C29 N39 C38 27(7) 10_656 11_766 n
C29 N39 N39 47(7) 10_656 11_766 n
C29 N39 C40 148(7) 10_656 1_555 n
C29 N39 C40 108(9) 10_656 11_766 n
C29 N39 C42 29(9) 10_656 1_555 n
C29 N39 C42 99(7) 10_656 11_766 n
C35 N39 C38 35.5(23) 10_656 1_555 n
C35 N39 C38 97.1(13) 10_656 11_766 n
C35 N39 N39 118.0(32) 10_656 11_766 n
C35 N39 C40 131.9(23) 10_656 1_555 n
C35 N39 C40 179(5) 10_656 11_766 n
C35 N39 C42 94.9(22) 10_656 1_555 n
C35 N39 C42 29.5(15) 10_656 11_766 n
C38 N39 C38 132.1(16) 1_555 11_766 n
C38 N39 N39 153.4(14) 1_555 11_766 n
C38 N39 C40 99.2905(11) 1_555 1_555 n
C38 N39 C40 145.6(22) 1_555 11_766 n
C38 N39 C42 128.3869(9) 1_555 1_555 n
C38 N39 C42 12(4) 1_555 11_766 n
C38 N39 N39 21.4(16) 11_766 11_766 n
C38 N39 C40 128.0(17) 11_766 1_555 n
C38 N39 C40 81.9(33) 11_766 11_766 n
C38 N39 C42 8.8(31) 11_766 1_555 n
C38 N39 C42 126.2(18) 11_766 11_766 n
N39 N39 C40 106.6(23) 11_766 1_555 n
N39 N39 C40 60.9(28) 11_766 11_766 n
N39 N39 C42 27(6) 11_766 1_555 n
N39 N39 C42 146(8) 11_766 11_766 n
C40 N39 C40 48.8(19) 1_555 11_766 n
C40 N39 C42 132.2863 1_555 1_555 n
C40 N39 C42 102.7(28) 1_555 11_766 n
C40 N39 C42 84.3(19) 11_766 1_555 n
C40 N39 C42 151(4) 11_766 11_766 n
C42 N39 C42 124.4(27) 1_555 11_766 n
C26 C40 C27 40.3(34) 2_655 2_655 n
C26 C40 N28 120(5) 2_655 2_655 n
C26 C40 N28 109(6) 2_655 10_656 n
C26 C40 C29 72.1(20) 2_655 2_655 n
C26 C40 C30 59.0(23) 2_655 10_656 n
C26 C40 N34 42.3(17) 2_655 1_555 n
C26 C40 N39 76.8(18) 2_655 1_555 n
C26 C40 N39 89.2(31) 2_655 11_766 n
C26 C40 C40 141.4(25) 2_655 11_766 n
C26 C40 C41 161.1(18) 2_655 1_555 n
C26 C40 C41 119(4) 2_655 11_766 n
C27 C40 N28 160(8) 2_655 2_655 n
C27 C40 N28 142(7) 2_655 10_656 n
C27 C40 C29 112(5) 2_655 2_655 n
C27 C40 C30 35(4) 2_655 10_656 n
C27 C40 N34 6.5(22) 2_655 1_555 n
C27 C40 N39 117(5) 2_655 1_555 n
C27 C40 N39 129(6) 2_655 11_766 n
C27 C40 C40 157(5) 2_655 11_766 n
C27 C40 C41 122(5) 2_655 1_555 n
C27 C40 C41 85(6) 2_655 11_766 n
N28 C40 N28 24(5) 2_655 10_656 n
N28 C40 C29 48.3(34) 2_655 2_655 n
N28 C40 C30 142(4) 2_655 10_656 n
N28 C40 N34 162(4) 2_655 1_555 n
N28 C40 N39 44(4) 2_655 1_555 n
N28 C40 N39 31.3(35) 2_655 11_766 n
N28 C40 C40 32(4) 2_655 11_766 n
N28 C40 C41 77(4) 2_655 1_555 n
N28 C40 C41 110(5) 2_655 11_766 n
N28 C40 C29 44(5) 10_656 2_655 n
N28 C40 C30 118(8) 10_656 10_656 n
N28 C40 N34 148(5) 10_656 1_555 n
N28 C40 N39 41(5) 10_656 1_555 n
N28 C40 N39 31.7(34) 10_656 11_766 n
N28 C40 C40 34(5) 10_656 11_766 n
N28 C40 C41 85(5) 10_656 1_555 n
N28 C40 C41 103(7) 10_656 11_766 n
C29 C40 C30 116(4) 2_655 10_656 n
C29 C40 N34 114.2(13) 2_655 1_555 n
C29 C40 N39 4.7(14) 2_655 1_555 n
C29 C40 N39 17.1(19) 2_655 11_766 n
C29 C40 C40 75.4(7) 2_655 11_766 n
C29 C40 C41 125.3(12) 2_655 1_555 n
C29 C40 C41 144.3(27) 2_655 11_766 n
C30 C40 N34 41.2(30) 10_656 1_555 n
C30 C40 N39 120.3(33) 10_656 1_555 n
C30 C40 N39 129(5) 10_656 11_766 n
C30 C40 C40 122(6) 10_656 11_766 n
C30 C40 C41 103.2(29) 10_656 1_555 n
C30 C40 C41 60.7(33) 10_656 11_766 n
N34 C40 N39 118.71970(30) 1_555 1_555 n
N34 C40 N39 131.1(25) 1_555 11_766 n
N34 C40 C40 162.2(30) 1_555 11_766 n
N34 C40 C41 120.4533(13) 1_555 1_555 n
N34 C40 C41 86.7(27) 1_555 11_766 n
N39 C40 N39 12.4(25) 1_555 11_766 n
N39 C40 C40 71.4(5) 1_555 11_766 n
N39 C40 C41 120.8140(14) 1_555 1_555 n
N39 C40 C41 142.8(25) 1_555 11_766 n
N39 C40 C40 59.8(21) 11_766 11_766 n
N39 C40 C41 108.5(25) 11_766 1_555 n
N39 C40 C41 135(5) 11_766 11_766 n
C40 C40 C41 51.4(12) 11_766 1_555 n
C40 C40 C41 77.9(27) 11_766 11_766 n
C41 C40 C41 42.6(32) 1_555 11_766 n
C27 C41 N28 52.8(33) 10_656 2_655 n
C27 C41 N28 54.5(22) 10_656 10_656 n
C27 C41 C30 27.5(28) 10_656 2_655 n
C27 C41 C40 79.6(29) 10_656 1_555 n
C27 C41 C40 29.7(21) 10_656 11_766 n
C27 C41 C41 110(4) 10_656 11_766 n
N28 C41 N28 10.6(24) 2_655 10_656 n
N28 C41 C30 65.5(28) 2_655 2_655 n
N28 C41 C40 27.7(12) 2_655 1_555 n
N28 C41 C40 26.3(28) 2_655 11_766 n
N28 C41 C41 75.2(15) 2_655 11_766 n
N28 C41 C30 71.7(31) 10_656 2_655 n
N28 C41 C40 25.5(19) 10_656 1_555 n
N28 C41 C40 25.2(15) 10_656 11_766 n
N28 C41 C41 66.7(19) 10_656 11_766 n
C30 C41 C40 92.6(25) 2_655 1_555 n
C30 C41 C40 51.2(29) 2_655 11_766 n
C30 C41 C41 135.9(27) 2_655 11_766 n
C40 C41 C40 50.6(28) 1_555 11_766 n
C40 C41 C41 52.8(12) 1_555 11_766 n
C40 C41 C41 85(4) 11_766 11_766 n
N25 C42 C26 70(7) 10_656 10_656 n
N25 C42 C29 126(10) 10_656 2_655 n
N25 C42 C29 115(12) 10_656 10_656 n
N25 C42 C35 83(10) 10_656 2_655 n
N25 C42 C37 70(9) 10_656 11_766 n
N25 C42 C38 19(5) 10_656 11_766 n
N25 C42 N39 125(8) 10_656 1_555 n
N25 C42 N39 123(11) 10_656 11_766 n
C26 C42 C29 122(4) 10_656 2_655 n
C26 C42 C29 115(5) 10_656 10_656 n
C26 C42 C35 151(5) 10_656 2_655 n
C26 C42 C37 13.5(9) 10_656 11_766 n
C26 C42 C38 51(7) 10_656 11_766 n
C26 C42 N39 106.7(20) 10_656 1_555 n
C26 C42 N39 99.4(27) 10_656 11_766 n
C29 C42 C29 13(4) 2_655 10_656 n
C29 C42 C35 83.3(32) 2_655 2_655 n
C29 C42 C37 134.1(28) 2_655 11_766 n
C29 C42 C38 133(15) 2_655 11_766 n
C29 C42 N39 15.5(23) 2_655 1_555 n
C29 C42 N39 22.8(26) 2_655 11_766 n
C29 C42 C35 87(4) 10_656 2_655 n
C29 C42 C37 128(4) 10_656 11_766 n
C29 C42 C38 120(18) 10_656 11_766 n
C29 C42 N39 15(4) 10_656 1_555 n
C29 C42 N39 19.2(27) 10_656 11_766 n
C35 C42 C37 142(4) 2_655 11_766 n
C35 C42 C38 101(8) 2_655 11_766 n
C35 C42 N39 98.5(28) 2_655 1_555 n
C35 C42 N39 105(4) 2_655 11_766 n
C37 C42 C38 51(11) 11_766 11_766 n
C37 C42 N39 118.6(12) 11_766 1_555 n
C37 C42 N39 111.5(19) 11_766 11_766 n
C38 C42 N39 126(13) 11_766 1_555 n
C38 C42 N39 120(14) 11_766 11_766 n
N39 C42 N39 7.4(26) 1_555 11_766 n

loop_
_geom_bond_atom_site_label_1
_geom_bond_atom_site_label_2
_geom_bond_distance
_geom_bond_site_symmetry_2
_geom_bond_publ_flag
Si1 Si2 3.039(5) 1_554 n
Si1 O2 1.621(23) 9_555 n
Si1 O6 1.634(10) 6_554 n
Si1 O8 1.729(27) 1_555 n
Si1 O9 1.629(20) 1_555 n
Si1 Ge2 3.039(5) 1_554 n
Si1 F 2.706(25) 5_664 n
Si2 Si1 3.039(5) 1_556 n
Si2 O2 1.661(25) 9_556 n
Si2 O7 1.739(18) 1_555 n
Si2 O11 1.740(20) 1_555 n
Si2 O12 1.600(8) 5_665 n
Si2 Ge1 3.039(5) 1_556 n
Si2 F 2.707(25) 4_665 n
Si3 O5 1.812(21) 6_564 n
Si3 O8 1.617(27) 6_565 n
Si3 O10 1.577(18) 1_555 n
Si3 O11 1.587(22) 12_666 n
Si3 F 2.688(5) 4_665 n
Si4 O3 1.709(17) 1_555 n
Si4 O7 1.577(22) 1_555 n
Si4 O9 1.756(18) 7_566 n
Si4 O10 1.732(19) 1_555 n
Si4 F 2.7658(7) 4_665 n
Si5 O1 1.643(5) 1_556 n
Si5 O3 1.665(18) 1_655 n
Si5 O4 1.667(12) 5_665 n
Si5 O5 1.587(26) 1_555 n
O1 Si5 1.643(5) 1_554 n
O1 Si5 1.643(5) 7_556 n
O1 Ge5 1.643(5) 1_554 n
O1 Ge5 1.643(5) 7_556 n
O2 Si1 1.621(23) 9_555 n
O2 Si2 1.661(25) 9_556 n
O2 Ge1 1.621(23) 9_555 n
O2 Ge2 1.661(25) 9_556 n
O3 Si4 1.709(17) 1_555 n
O3 Si5 1.665(18) 1_455 n
O3 Ge4 1.709(17) 1_555 n
O3 Ge5 1.665(18) 1_455 n
O4 Si5 1.667(12) 3_654 n
O4 Si5 1.667(12) 8_556 n
O4 Ge5 1.667(12) 3_654 n
O4 Ge5 1.667(12) 8_556 n
O5 Si3 1.812(21) 2_655 n
O5 Si5 1.587(26) 1_555 n
O5 Ge3 1.812(21) 2_655 n
O5 Ge5 1.587(26) 1_555 n
O6 Si1 1.634(10) 2_555 n
O6 Si1 1.634(10) 9_555 n
O6 Ge1 1.634(10) 2_555 n
O6 Ge1 1.634(10) 9_555 n
O7 Si2 1.739(18) 1_555 n
O7 Si4 1.577(22) 1_555 n
O7 Ge2 1.739(18) 1_555 n
O7 Ge4 1.577(22) 1_555 n
O8 Si1 1.729(27) 1_555 n
O8 Si3 1.617(27) 2_654 n
O8 Ge1 1.729(27) 1_555 n
O8 Ge3 1.617(27) 2_654 n
O9 Si1 1.629(20) 1_555 n
O9 Si4 1.756(18) 7_666 n
O9 Ge1 1.629(20) 1_555 n
O9 Ge4 1.756(18) 7_666 n
O10 Si3 1.577(18) 1_555 n
O10 Si4 1.732(19) 1_555 n
O10 Ge3 1.577(18) 1_555 n
O10 Ge4 1.732(19) 1_555 n
O11 Si2 1.740(20) 1_555 n
O11 Si3 1.587(22) 12_666 n
O11 Ge2 1.740(20) 1_555 n
O11 Ge3 1.587(22) 12_666 n
O12 Si2 1.600(8) 3_654 n
O12 Si2 1.600(8) 8_556 n
O12 Ge2 1.600(8) 3_654 n
O12 Ge2 1.600(8) 8_556 n
Ge1 Si2 3.039(5) 1_554 n
Ge1 O2 1.621(23) 9_555 n
Ge1 O6 1.634(10) 6_554 n
Ge1 O8 1.729(27) 1_555 n
Ge1 O9 1.629(20) 1_555 n
Ge1 Ge1 3.100(9) 8_555 n
Ge1 Ge2 3.039(5) 1_554 n
Ge1 Ge3 3.1066(20) 2_654 n
Ge1 F 2.706(25) 5_664 n
Ge2 Si1 3.039(5) 1_556 n
Ge2 O2 1.661(25) 9_556 n
Ge2 O7 1.739(18) 1_555 n
Ge2 O11 1.740(20) 1_555 n
Ge2 O12 1.600(8) 5_665 n
Ge2 Ge1 3.039(5) 1_556 n
Ge2 Ge2 3.120(8) 12_666 n
Ge2 Ge4 3.1281(28) 1_555 n
Ge2 F 2.707(25) 4_665 n
Ge3 O5 1.812(21) 6_564 n
Ge3 O8 1.617(27) 6_565 n
Ge3 O10 1.577(18) 1_555 n
Ge3 O11 1.587(22) 12_666 n
Ge3 Ge1 3.1066(20) 6_565 n
Ge3 Ge4 3.092(6) 1_555 n
Ge3 Ge5 3.110(6) 6_564 n
Ge3 F 2.688(5) 4_665 n
Ge4 O3 1.709(17) 1_555 n
Ge4 O7 1.577(22) 1_555 n
Ge4 O9 1.756(18) 7_566 n
Ge4 O10 1.732(19) 1_555 n
Ge4 Ge2 3.1281(28) 1_555 n
Ge4 Ge3 3.092(6) 1_555 n
Ge4 Ge5 3.0924(22) 1_455 n
Ge4 F 2.7658(7) 4_665 n
Ge5 O1 1.643(5) 1_556 n
Ge5 O3 1.665(18) 1_655 n
Ge5 O4 1.667(12) 5_665 n
Ge5 O5 1.587(26) 1_555 n
Ge5 Ge3 3.110(6) 2_655 n
Ge5 Ge4 3.0924(22) 1_655 n
F Si1 2.706(25) 3_655 n
F Si1 2.706(25) 10_655 n
F Si2 2.707(25) 4_664 n
F Si2 2.707(25) 9_556 n
F Si3 2.688(5) 4_664 n
F Si3 2.688(5) 9_556 n
F Si4 2.7658(7) 4_664 n
F Si4 2.7658(7) 9_556 n
F Ge1 2.706(25) 3_655 n
F Ge1 2.706(25) 10_655 n
F Ge2 2.707(25) 4_664 n
F Ge2 2.707(25) 9_556 n
F Ge3 2.688(5) 4_664 n
F Ge3 2.688(5) 9_556 n
F Ge4 2.7658(7) 4_664 n
F Ge4 2.7658(7) 9_556 n
N25 C26 1.384910(20) 1_555 n
N25 C29 1.401620(30) 1_555 n
N25 C29 1.81(7) 9_556 n
N25 C35 0.96(7) 9_556 n
N25 C36 1.490180(30) 1_555 n
N25 C37 1.47(5) 6_564 n
N25 C38 0.31(4) 6_564 n
N25 N39 1.59(4) 6_564 n
N25 N39 1.90(5) 10_656 n
N25 C42 0.59(8) 10_656 n
C26 N25 1.384910(20) 1_555 n
C26 C27 1.391460(20) 1_555 n
C26 N28 2.17(6) 9_556 n
C26 C29 2.12716(4) 1_555 n
C26 C30 1.575(33) 9_556 n
C26 C31 2.13(5) 9_556 n
C26 N34 1.24(6) 6_564 n
C26 C35 2.23(6) 9_556 n
C26 C37 0.373(19) 6_564 n
C26 C38 1.29(6) 6_564 n
C26 N39 2.04(4) 6_564 n
C26 C40 1.83(4) 6_564 n
C26 C42 1.47(8) 10_656 n
C27 C26 1.391460(20) 1_555 n
C27 N28 1.390750(30) 1_555 n
C27 N28 1.30(6) 9_556 n
C27 C29 2.125750(30) 1_555 n
C27 C30 0.62(6) 9_556 n
C27 C31 1.36(5) 9_556 n
C27 C33 2.07(5) 6_564 n
C27 N34 0.734(27) 6_564 n
C27 C37 1.66(4) 6_564 n
C27 C38 2.08(6) 6_564 n
C27 N39 1.81(5) 6_564 n
C27 N39 2.03(7) 10_656 n
C27 C40 0.672(31) 6_564 n
C27 C40 1.85(6) 10_656 n
C27 C41 1.97(4) 6_564 n
C27 C41 1.35(6) 10_656 n
C27 C42 2.07(7) 10_656 n
N28 C26 2.17(6) 9_556 n
N28 C27 1.390750(30) 1_555 n
N28 C27 1.30(6) 9_556 n
N28 N28 0.30(7) 9_556 n
N28 C29 1.398580(30) 1_555 n
N28 C29 1.360(7) 9_556 n
N28 C30 1.502030(30) 1_555 n
N28 C30 1.68(6) 9_556 n
N28 N34 2.113(32) 6_564 n
N28 N34 2.03(5) 10_656 n
N28 C38 2.17(5) 6_564 n
N28 C38 2.08(6) 10_656 n
N28 N39 1.00(6) 6_564 n
N28 N39 0.98(6) 10_656 n
N28 C40 0.74(4) 6_564 n
N28 C40 0.71(5) 10_656 n
N28 C41 1.55(6) 6_564 n
N28 C41 1.63(6) 10_656 n
N28 C42 1.96(5) 6_564 n
N28 C42 2.01(5) 10_656 n
C29 N25 1.401620(30) 1_555 n
C29 N25 1.81(7) 9_556 n
C29 C26 2.12716(4) 1_555 n
C29 C27 2.125750(30) 1_555 n
C29 N28 1.398580(30) 1_555 n
C29 N28 1.360(7) 9_556 n
C29 C29 0.44(7) 9_556 n
C29 C35 1.536560(20) 1_555 n
C29 C35 1.30(5) 9_556 n
C29 C38 1.24(4) 6_564 n
C29 C38 1.63(7) 10_656 n
C29 N39 0.40(6) 6_564 n
C29 N39 0.55(5) 10_656 n
C29 C40 1.78(6) 6_564 n
C29 C40 1.88(5) 10_656 n
C29 C42 1.39(4) 6_564 n
C29 C42 1.05(6) 10_656 n
C30 C26 1.575(33) 9_556 n
C30 C27 0.62(6) 9_556 n
C30 N28 1.502030(30) 1_555 n
C30 N28 1.68(6) 9_556 n
C30 C31 1.548560(20) 1_555 n
C30 C33 1.93(5) 10_656 n
C30 N34 0.92(5) 10_656 n
C30 C37 1.88(5) 10_656 n
C30 N39 2.12(5) 10_656 n
C30 C40 1.966(32) 6_564 n
C30 C40 1.03(5) 10_656 n
C30 C41 1.16(4) 6_564 n
C30 C41 2.04(6) 10_656 n
C31 C26 2.13(5) 9_556 n
C31 C27 1.36(5) 9_556 n
C31 C30 1.548560(20) 1_555 n
C31 C32 1.533130(20) 1_555 n
C31 C32 1.84(5) 10_656 n
C31 C33 1.08(4) 10_656 n
C31 N34 0.94(6) 10_656 n
C31 C37 2.20(5) 10_656 n
C31 C40 1.86(5) 10_656 n
C31 C41 1.909(8) 6_564 n
C32 C31 1.533130(20) 1_555 n
C32 C31 1.84(5) 10_656 n
C32 C33 1.546430(20) 1_555 n
C32 C33 2.09(6) 10_656 n
C32 C41 2.17(4) 6_564 n
C33 C27 2.07(5) 2_655 n
C33 C30 1.93(5) 10_656 n
C33 C31 1.08(4) 10_656 n
C33 C32 1.546430(20) 1_555 n
C33 C32 2.09(6) 10_656 n
C33 N34 1.501330(20) 1_555 n
N34 C26 1.24(6) 2_655 n
N34 C27 0.734(27) 2_655 n
N34 N28 2.113(32) 2_655 n
N34 N28 2.03(5) 10_656 n
N34 C30 0.92(5) 10_656 n
N34 C31 0.94(6) 10_656 n
N34 C33 1.501330(20) 1_555 n
N34 C37 1.388460(20) 1_555 n
N34 C40 1.397480(30) 1_555 n
N34 C41 1.81(5) 11_766 n
C35 N25 0.96(7) 9_556 n
C35 C26 2.23(6) 9_556 n
C35 C29 1.536560(20) 1_555 n
C35 C29 1.30(5) 9_556 n
C35 C35 1.93(9) 9_556 n
C35 C36 1.57(7) 9_556 n
C35 C38 0.95(5) 10_656 n
C35 N39 1.81(5) 6_564 n
C35 N39 1.62(7) 10_656 n
C35 C42 0.83(6) 6_564 n
C36 N25 1.490180(30) 1_555 n
C36 C35 1.57(7) 9_556 n
C36 C38 1.75(5) 6_564 n
C36 C42 1.93(7) 10_656 n
C37 N25 1.47(5) 2_655 n
C37 C26 0.373(19) 2_655 n
C37 C27 1.66(4) 2_655 n
C37 C30 1.88(5) 10_656 n
C37 C31 2.20(5) 10_656 n
C37 N34 1.388460(20) 1_555 n
C37 C38 1.393060(20) 1_555 n
C37 C40 2.12143(4) 1_555 n
C37 C42 1.57(7) 11_766 n
C38 N25 0.31(4) 2_655 n
C38 C26 1.29(6) 2_655 n
C38 C27 2.08(6) 2_655 n
C38 N28 2.17(5) 2_655 n
C38 N28 2.08(6) 10_656 n
C38 C29 1.24(4) 2_655 n
C38 C29 1.63(7) 10_656 n
C38 C35 0.95(5) 10_656 n
C38 C36 1.75(5) 2_655 n
C38 C37 1.393060(20) 1_555 n
C38 N39 1.385730(30) 1_555 n
C38 N39 1.70(7) 11_766 n
C38 C40 2.121130(30) 1_555 n
C38 C42 0.32(9) 11_766 n
N39 N25 1.59(4) 2_655 n
N39 N25 1.90(5) 10_656 n
N39 C26 2.04(4) 2_655 n
N39 C27 1.81(5) 2_655 n
N39 C27 2.03(7) 10_656 n
N39 N28 1.00(6) 2_655 n
N39 N28 0.98(6) 10_656 n
N39 C29 0.40(6) 2_655 n
N39 C29 0.55(5) 10_656 n
N39 C30 2.12(5) 10_656 n
N39 C35 1.81(5) 2_655 n
N39 C35 1.62(7) 10_656 n
N39 C38 1.385730(30) 1_555 n
N39 C38 1.70(7) 11_766 n
N39 N39 0.34(7) 11_766 n
N39 C40 1.397710(20) 1_555 n
N39 C40 1.53(4) 11_766 n
N39 C42 1.491940(30) 1_555 n
N39 C42 1.19(6) 11_766 n
C40 C26 1.83(4) 2_655 n
C40 C27 0.672(31) 2_655 n
C40 C27 1.85(6) 10_656 n
C40 N28 0.74(4) 2_655 n
C40 N28 0.71(5) 10_656 n
C40 C29 1.78(6) 2_655 n
C40 C29 1.88(5) 10_656 n
C40 C30 1.966(32) 2_655 n
C40 C30 1.03(5) 10_656 n
C40 C31 1.86(5) 10_656 n
C40 N34 1.397480(30) 1_555 n
C40 C37 2.12143(4) 1_555 n
C40 C38 2.121130(30) 1_555 n
C40 N39 1.397710(20) 1_555 n
C40 N39 1.53(4) 11_766 n
C40 C40 1.22(6) 11_766 n
C40 C41 1.538070(20) 1_555 n
C40 C41 1.230(25) 11_766 n
C40 C42 2.029(18) 11_766 n
C41 C27 1.97(4) 2_655 n
C41 C27 1.35(6) 10_656 n
C41 N28 1.55(6) 2_655 n
C41 N28 1.63(6) 10_656 n
C41 C30 1.16(4) 2_655 n
C41 C30 2.04(6) 10_656 n
C41 C31 1.909(8) 2_655 n
C41 C32 2.17(4) 2_655 n
C41 N34 1.81(5) 11_766 n
C41 C40 1.538070(20) 1_555 n
C41 C40 1.230(25) 11_766 n
C41 C41 1.04(7) 11_766 n
C42 N25 0.59(8) 10_656 n
C42 C26 1.47(8) 10_656 n
C42 C27 2.07(7) 10_656 n
C42 N28 1.96(5) 2_655 n
C42 N28 2.01(5) 10_656 n
C42 C29 1.39(4) 2_655 n
C42 C29 1.05(6) 10_656 n
C42 C35 0.83(6) 2_655 n
C42 C36 1.93(7) 10_656 n
C42 C37 1.57(7) 11_766 n
C42 C38 0.32(9) 11_766 n
C42 N39 1.491940(30) 1_555 n
C42 N39 1.19(6) 11_766 n
C42 C40 2.029(18) 11_766 n
